data_1555990
loop_
_publ_author_name
'Andreansky, Eric S.'
'Blakey, Simon B.'

_publ_section_title
;
 An Iminium Ion Cascade Annulation Strategy for the Synthesis of
 Akuammiline Alkaloid Pentacyclic Core Structures.
;
_journal_issue 24
_journal_name_full 'Organic letters'
_journal_page_first 6492
_journal_page_last 6495
_journal_paper_doi 10.1021/acs.orglett.6b03406
_journal_volume 18
_journal_year 2016
_chemical_formula_moiety 'C47 H50 N2 O5 S Si'
_chemical_formula_sum 'C47 H50 N2 O5 S Si'
_chemical_formula_weight 783.04
_space_group_crystal_system monoclinic
_space_group_IT_number 15
_space_group_name_Hall '-C 2yc'
_space_group_name_H-M_alt 'C 1 2/c 1'
_atom_sites_solution_hydrogens mixed
_atom_sites_solution_primary iterative
_audit_creation_date 2013-09-09
_audit_creation_method
;
Olex2 1.2-beta
(compiled 2013.08.21 svn.r2771 for OlexSys, GUI svn.r4586)
;
_cell_angle_alpha 90
_cell_angle_beta 97.4057(16)
_cell_angle_gamma 90
_cell_formula_units_Z 8
_cell_length_a 16.0823(17)
_cell_length_b 18.0956(19)
_cell_length_c 28.619(3)
_cell_measurement_reflns_used 9408
_cell_measurement_temperature 110(2)
_cell_measurement_theta_max 30.391
_cell_measurement_theta_min 2.362
_cell_volume 8259.2(15)
_computing_cell_refinement 'SAINT v7.68A (Bruker, 2009)'
_computing_data_collection 'APEX2 v2011.2-4 (Bruker, 2011)'
_computing_data_reduction 'SAINT v7.68A (Bruker, 2009)'
_computing_molecular_graphics
'O. V. Dolomanov, L. J. Bourhis, R. J. Gildea, J. A. K. Howard and H. Puschmann, OLEX2: a complete structure solution, refinement and analysis program. J. Appl. Cryst. (2009). 42, 339-341.'
_computing_publication_material
'O. V. Dolomanov, L. J. Bourhis, R. J. Gildea, J. A. K. Howard and H. Puschmann, OLEX2: a complete structure solution, refinement and analysis program. J. Appl. Cryst. (2009). 42, 339-341.'
_computing_structure_refinement 'SHELXL-97 (Sheldrick, 2008)'
_computing_structure_solution 'SUPERFLIP, J. Appl. Cryst. (2007) 40, 786-790'
_diffrn_ambient_temperature 110(2)
_diffrn_detector_area_resol_mean 512
_diffrn_measured_fraction_theta_full 1.000
_diffrn_measured_fraction_theta_max 1.000
_diffrn_measurement_device_type profile_Bruker_APEX2_Mo
_diffrn_measurement_method '\f and \w scans with a narrow frame width'
_diffrn_radiation_monochromator graphite
_diffrn_radiation_type MoK\a
_diffrn_radiation_wavelength 0.71073
_diffrn_reflns_av_R_equivalents 0.0412
_diffrn_reflns_av_unetI/netI 0.0376
_diffrn_reflns_Laue_measured_fraction_full 1.000
_diffrn_reflns_Laue_measured_fraction_max 1.000
_diffrn_reflns_limit_h_max 20
_diffrn_reflns_limit_h_min -20
_diffrn_reflns_limit_k_max 23
_diffrn_reflns_limit_k_min -23
_diffrn_reflns_limit_l_max 36
_diffrn_reflns_limit_l_min -36
_diffrn_reflns_number 36451
_diffrn_reflns_point_group_measured_fraction_full 1.000
_diffrn_reflns_point_group_measured_fraction_max 1.000
_diffrn_reflns_theta_full 26.000
_diffrn_reflns_theta_max 27.103
_diffrn_reflns_theta_min 1.702
_diffrn_source 'fine-focus sealed tube'
_diffrn_standards_number 0
_exptl_absorpt_coefficient_mu 0.156
_exptl_absorpt_correction_T_max 0.7460
_exptl_absorpt_correction_T_min 0.6261
_exptl_absorpt_correction_type multi-scan
_exptl_absorpt_process_details
;
SADABS-2012/1 (Bruker,2012) was used for absorption correction.
wR2(int) was 0.0672 before and 0.0525 after correction.
The Ratio of minimum to maximum transmission is 0.8393.
The \l/2 correction factor is 0.0015.
;
_exptl_crystal_colour colourless
_exptl_crystal_colour_primary colourless
_exptl_crystal_density_diffrn 1.259
_exptl_crystal_description prism
_exptl_crystal_F_000 3328
_exptl_crystal_size_max 0.797
_exptl_crystal_size_mid 0.483
_exptl_crystal_size_min 0.355
_refine_diff_density_max 0.493
_refine_diff_density_min -0.384
_refine_diff_density_rms 0.067
_refine_ls_extinction_method none
_refine_ls_goodness_of_fit_ref 1.155
_refine_ls_hydrogen_treatment mixed
_refine_ls_matrix_type full
_refine_ls_number_parameters 601
_refine_ls_number_reflns 9120
_refine_ls_number_restraints 318
_refine_ls_restrained_S_all 1.160
_refine_ls_R_factor_all 0.0941
_refine_ls_R_factor_gt 0.0684
_refine_ls_shift/su_max 0.000
_refine_ls_shift/su_mean 0.000
_refine_ls_structure_factor_coef Fsqd
_refine_ls_weighting_details 'w=1/[\s^2^(Fo^2^)+(0.0301P)^2^+26.9778P] where P=(Fo^2^+2Fc^2^)/3'
_refine_ls_weighting_scheme calc
_refine_ls_wR_factor_gt 0.1326
_refine_ls_wR_factor_ref 0.1526
_reflns_Friedel_coverage 0.000
_reflns_number_gt 6979
_reflns_number_total 9120
_reflns_threshold_expression 'I > 2\s(I)'
_cod_data_source_file ol6b03406_si_002.cif
_cod_data_source_block esa9613
_cod_database_code 1555990
_shelxl_version_number 2013-4
_shelx_space_group_comment
;
The symmetry employed for this shelxl refinement is uniquely defined
by the following loop, which should always be used as a source of
symmetry information in preference to the above space-group names.
They are only intended as comments.
;
_shelx_estimated_absorpt_t_max 0.947
_shelx_estimated_absorpt_t_min 0.885
_olex2_refinement_description
;
1. Fixed Uiso
 At 1.2 times of:
  All C(H) groups, All C(H,H) groups
 At 1.5 times of:
  All C(H,H,H) groups
2. Restrained distances
 C16-H16B = C16-H16A
 0.995 with sigma of 0.005
 Si1-C33B \\sim Si1-C33A
 with sigma of 0.005
 Si1-C37 \\sim Si1-C37'
 with sigma of 0.005
 C19B-C18 \\sim C19A-C18
 with sigma of 0.005
3. Restrained planarity
 C37, C38, C42, C39, C41, C40
 with sigma of 0.005
 C24A, C19A, C20A, C21A, C23A, C22A
 with sigma of 0.005
4. Uiso/Uaniso restraints and constraints
C39' \\sim C39 \\sim C37 \\sim C38 \\sim H38 \\sim H39 \\sim C40 \\sim H40
\\sim C41 \\sim H41 \\sim C42 \\sim H42 \\sim C37' \\sim C38' \\sim H38' \\sim
H39' \\sim C40' \\sim H40' \\sim C41' \\sim C42' \\sim H42': within 1.2A with
sigma of 0.01 and sigma for terminal atoms of 0.02
Uanis(C33A) = Uanis(C33B)
Uanis(C34A) = Uanis(C34B)
Uanis(C36A) = Uanis(C36B)
Uanis(C35A) = Uanis(C35B)
Uanis(C19A) = Uanis(C19B)
Uanis(C20A) = Uanis(C20B)
Uanis(C21A) = Uanis(C21B)
Uanis(C22A) = Uanis(C22B)
Uanis(C23A) = Uanis(C23B)
Uanis(C24A) = Uanis(C24B)
Uanis(C37) = Uanis(C37')
5. Rigid body (RIGU) restrains
 C33A, C34A, C35A, C36A, C33B, C34B, C35B, C36B
 with sigma for 1-2 distances of 0.004 and sigma for 1-3 distances of 0.004
 C19A, C20A, C21A, C22A, C23A, C24A, C19B, C20B, C21B, C22B, C23B, C24B
 with sigma for 1-2 distances of 0.004 and sigma for 1-3 distances of 0.004
 C37, C38, C39, C40, C41, C42, C37', C38', C39', C40', C41', C42'
 with sigma for 1-2 distances of 0.002 and sigma for 1-3 distances of 0.002
6. Same fragment restrains
{C19B, C20B, C21B, C22B, C23B, C24B}
as
{C19A, C20A, C21A, C22A, C23A, C24A}
{C33B, C34B, C35B, C36B}
as
{C33A, C34A, C35A, C36A}
7. Others
 Sof(C33B)=Sof(C34B)=Sof(H34D)=Sof(H34E)=Sof(H34F)=Sof(C35B)=Sof(H35D)=
 Sof(H35E)=Sof(H35F)=Sof(C36B)=Sof(H36D)=Sof(H36E)=Sof(H36F)=1-FVAR(1)
 Sof(C33A)=Sof(C34A)=Sof(H34A)=Sof(H34B)=Sof(H34C)=Sof(C35A)=Sof(H35A)=
 Sof(H35B)=Sof(H35C)=Sof(C36A)=Sof(H36A)=Sof(H36B)=Sof(H36C)=FVAR(1)
 Sof(C37')=Sof(C38')=Sof(H38')=Sof(C39')=Sof(H39')=Sof(C40')=Sof(H40')=
 Sof(C41')=Sof(H41')=Sof(C42')=Sof(H42')=1-FVAR(2)
 Sof(C37)=Sof(C38)=Sof(H38)=Sof(C39)=Sof(H39)=Sof(C40)=Sof(H40)=Sof(C41)=
 Sof(H41)=Sof(C42)=Sof(H42)=FVAR(2)
 Sof(C19B)=Sof(C20B)=Sof(H20B)=Sof(C21B)=Sof(H21B)=Sof(C22B)=Sof(H22B)=
 Sof(C23B)=Sof(H23B)=Sof(C24B)=Sof(H24B)=1-FVAR(3)
 Sof(C19A)=Sof(C20A)=Sof(H20A)=Sof(C21A)=Sof(H21A)=Sof(C22A)=Sof(H22A)=
 Sof(C23A)=Sof(H23A)=Sof(C24A)=Sof(H24A)=FVAR(3)
8.a Ternary CH refined with riding coordinates:
 C2(H2), C3(H3), C7(H7)
8.b Secondary CH2 refined with riding coordinates:
 C18(H18A,H18B), C4(H4A,H4B), C5(H5A,H5B), C9(H9A,H9B), C32(H32A,H32B)
8.c Aromatic/amide H refined with riding coordinates:
 C20A(H20A), C21A(H21A), C22A(H22A), C23A(H23A), C24A(H24A), C20B(H20B),
 C21B(H21B), C22B(H22B), C23B(H23B), C24B(H24B), C38(H38), C39(H39), C40(H40),
 C41(H41), C42(H42), C38'(H38'), C39'(H39'), C40'(H40'), C41'(H41'), C42'(H42'),
  C11(H11), C12(H12), C13(H13), C14(H14), C26(H26), C27(H27), C29(H29),
 C30(H30), C44(H44), C45(H45), C46(H46), C47(H47), C48(H48)
8.d Idealised Me refined as rotating group:
 C34A(H34A,H34B,H34C), C35A(H35A,H35B,H35C), C36A(H36A,H36B,H36C), C34B(H34D,
 H34E,H34F), C35B(H35D,H35E,H35F), C36B(H36D,H36E,H36F), C31(H31A,H31B,H31C)
;

loop_
_space_group_symop_operation_xyz
'x, y, z'
'-x, y, -z+1/2'
'x+1/2, y+1/2, z'
'-x+1/2, y+1/2, -z+1/2'
'-x, -y, -z'
'x, -y, z-1/2'
'-x+1/2, -y+1/2, -z'
'x+1/2, -y+1/2, z-1/2'

loop_
_atom_site_label
_atom_site_type_symbol
_atom_site_fract_x
_atom_site_fract_y
_atom_site_fract_z
_atom_site_U_iso_or_equiv
_atom_site_adp_type
_atom_site_occupancy
_atom_site_site_symmetry_order
_atom_site_calc_flag
_atom_site_refinement_flags_posn
_atom_site_refinement_flags_adp
_atom_site_refinement_flags_occupancy
_atom_site_disorder_assembly
_atom_site_disorder_group
C18 C 0.6559(2) 0.62145(15) 0.44331(10) 0.0384(7) Uani 1 1 d D . . . .
H18A H 0.5941 0.6266 0.4393 0.046 Uiso 1 1 calc R U . A 1
H18B H 0.6782 0.6588 0.4229 0.046 Uiso 1 1 calc R U . A 1
C19A C 0.6893(7) 0.6381(8) 0.49393(19) 0.0355(8) Uani 0.316(7) 1 d D U P B 1
C20A C 0.6288(6) 0.6418(7) 0.5244(3) 0.0430(12) Uani 0.316(7) 1 d D U P B 1
H20A H 0.5717 0.6321 0.5131 0.052 Uiso 0.316(7) 1 calc R U P B 1
C21A C 0.6519(7) 0.6598(7) 0.5713(3) 0.0584(16) Uani 0.316(7) 1 d D U P B 1
H21A H 0.6104 0.6624 0.5920 0.070 Uiso 0.316(7) 1 calc R U P B 1
C22A C 0.7350(7) 0.6743(9) 0.5885(3) 0.0557(17) Uani 0.316(7) 1 d D U P B 1
H22A H 0.7503 0.6866 0.6207 0.067 Uiso 0.316(7) 1 calc R U P B 1
C23A C 0.7942(7) 0.6706(11) 0.5587(4) 0.0478(9) Uani 0.316(7) 1 d D U P B 1
H23A H 0.8511 0.6805 0.5703 0.057 Uiso 0.316(7) 1 calc R U P B 1
C24A C 0.7723(7) 0.6528(11) 0.5118(4) 0.0375(13) Uani 0.316(7) 1 d D U P B 1
H24A H 0.8145 0.6505 0.4915 0.045 Uiso 0.316(7) 1 calc R U P B 1
C19B C 0.6840(4) 0.6308(4) 0.49526(13) 0.0355(8) Uani 0.684(7) 1 d D U P B 2
C20B C 0.6386(3) 0.6057(4) 0.53025(16) 0.0430(12) Uani 0.684(7) 1 d D U P B 2
H20B H 0.5868 0.5808 0.5220 0.052 Uiso 0.684(7) 1 calc R U P B 2
C21B C 0.6691(3) 0.6172(4) 0.57719(17) 0.0584(16) Uani 0.684(7) 1 d D U P B 2
H21B H 0.6373 0.6012 0.6010 0.070 Uiso 0.684(7) 1 calc R U P B 2
C22B C 0.7459(4) 0.6517(4) 0.58975(19) 0.0557(17) Uani 0.684(7) 1 d D U P B 2
H22B H 0.7665 0.6593 0.6220 0.067 Uiso 0.684(7) 1 calc R U P B 2
C23B C 0.7912(4) 0.6746(5) 0.5556(2) 0.0478(9) Uani 0.684(7) 1 d D U P B 2
H23B H 0.8441 0.6977 0.5641 0.057 Uiso 0.684(7) 1 calc R U P B 2
C24B C 0.7612(3) 0.6647(4) 0.50855(19) 0.0375(13) Uani 0.684(7) 1 d D U P B 2
H24B H 0.7935 0.6812 0.4850 0.045 Uiso 0.684(7) 1 calc R U P B 2
C37 C 0.8261(19) 0.0914(8) 0.2721(6) 0.0328(10) Uani 0.480(5) 1 d D U P C 1
C38 C 0.7869(5) 0.0427(4) 0.2987(3) 0.0513(16) Uani 0.480(5) 1 d . U P C 1
H38 H 0.7288 0.0482 0.3009 0.062 Uiso 0.480(5) 1 calc R U P C 1
C39 C 0.8319(5) -0.0150(4) 0.3225(3) 0.069(2) Uani 0.480(5) 1 d . U P C 1
H39 H 0.8040 -0.0483 0.3409 0.082 Uiso 0.480(5) 1 calc R U P C 1
C40 C 0.9165(12) -0.0245(10) 0.3197(5) 0.0584(19) Uani 0.480(5) 1 d . U P C 1
H40 H 0.9471 -0.0639 0.3357 0.070 Uiso 0.480(5) 1 calc R U P C 1
C41 C 0.9557(4) 0.0265(4) 0.2921(2) 0.0480(16) Uani 0.480(5) 1 d . U P C 1
H41 H 1.0138 0.0217 0.2896 0.058 Uiso 0.480(5) 1 calc R U P C 1
C42 C 0.9104(4) 0.0833(3) 0.2687(2) 0.0372(13) Uani 0.480(5) 1 d . U P C 1
H42 H 0.9375 0.1171 0.2503 0.045 Uiso 0.480(5) 1 calc R U P C 1
C37' C 0.8227(18) 0.0905(8) 0.2736(5) 0.0328(10) Uani 0.520(5) 1 d D U P C 2
C38' C 0.8021(4) 0.0159(3) 0.2720(2) 0.0430(13) Uani 0.520(5) 1 d . U P C 2
H38' H 0.7506 0.0015 0.2543 0.052 Uiso 0.520(5) 1 calc R U P C 2
C39' C 0.8528(5) -0.0384(4) 0.2948(3) 0.0527(14) Uani 0.520(5) 1 d . U P C 2
H39' H 0.8365 -0.0889 0.2928 0.063 Uiso 0.520(5) 1 calc R U P C 2
C40' C 0.9286(10) -0.0170(10) 0.3207(5) 0.0554(19) Uani 0.520(5) 1 d . U P C 2
H40' H 0.9652 -0.0539 0.3354 0.066 Uiso 0.520(5) 1 calc R U P C 2
C41' C 0.9505(4) 0.0526(4) 0.3254(3) 0.0514(15) Uani 0.520(5) 1 d . U P C 2
H41' H 1.0004 0.0660 0.3450 0.062 Uiso 0.520(5) 1 calc R U P C 2
C42' C 0.9001(4) 0.1068(4) 0.3014(2) 0.0446(14) Uani 0.520(5) 1 d . U P C 2
H42' H 0.9184 0.1567 0.3037 0.054 Uiso 0.520(5) 1 calc R U P C 2
C33A C 0.6684(3) 0.1464(4) 0.19935(19) 0.0394(9) Uani 0.647(11) 1 d D U P C 1
C34A C 0.6028(5) 0.1023(5) 0.2212(3) 0.0638(18) Uani 0.647(11) 1 d D U P C 1
H34A H 0.5555 0.0913 0.1970 0.096 Uiso 0.647(11) 1 calc R U P C 1
H34B H 0.5829 0.1312 0.2465 0.096 Uiso 0.647(11) 1 calc R U P C 1
H34C H 0.6276 0.0560 0.2341 0.096 Uiso 0.647(11) 1 calc R U P C 1
C35A C 0.6297(5) 0.2207(4) 0.1809(3) 0.0447(15) Uani 0.647(11) 1 d D U P C 1
H35A H 0.5810 0.2112 0.1573 0.067 Uiso 0.647(11) 1 calc R U P C 1
H35B H 0.6715 0.2492 0.1665 0.067 Uiso 0.647(11) 1 calc R U P C 1
H35C H 0.6119 0.2487 0.2072 0.067 Uiso 0.647(11) 1 calc R U P C 1
C36A C 0.6968(6) 0.1028(5) 0.1581(3) 0.0514(18) Uani 0.647(11) 1 d D U P C 1
H36A H 0.7207 0.0554 0.1696 0.077 Uiso 0.647(11) 1 calc R U P C 1
H36B H 0.7393 0.1313 0.1442 0.077 Uiso 0.647(11) 1 calc R U P C 1
H36C H 0.6485 0.0940 0.1341 0.077 Uiso 0.647(11) 1 calc R U P C 1
C33B C 0.6733(5) 0.1365(7) 0.1989(3) 0.0394(9) Uani 0.353(11) 1 d D U P C 2
C34B C 0.6267(9) 0.0696(8) 0.2148(5) 0.0638(18) Uani 0.353(11) 1 d D U P C 2
H34D H 0.5789 0.0582 0.1911 0.096 Uiso 0.353(11) 1 calc R U P C 2
H34E H 0.6065 0.0806 0.2449 0.096 Uiso 0.353(11) 1 calc R U P C 2
H34F H 0.6647 0.0271 0.2186 0.096 Uiso 0.353(11) 1 calc R U P C 2
C35B C 0.6089(8) 0.1993(7) 0.1865(6) 0.0447(15) Uani 0.353(11) 1 d D U P C 2
H35D H 0.5657 0.1827 0.1614 0.067 Uiso 0.353(11) 1 calc R U P C 2
H35E H 0.6375 0.2428 0.1758 0.067 Uiso 0.353(11) 1 calc R U P C 2
H35F H 0.5826 0.2122 0.2145 0.067 Uiso 0.353(11) 1 calc R U P C 2
C36B C 0.7131(13) 0.1164(11) 0.1545(6) 0.0514(18) Uani 0.353(11) 1 d D U P C 2
H36D H 0.7580 0.0802 0.1626 0.077 Uiso 0.353(11) 1 calc R U P C 2
H36E H 0.7365 0.1610 0.1417 0.077 Uiso 0.353(11) 1 calc R U P C 2
H36F H 0.6703 0.0953 0.1308 0.077 Uiso 0.353(11) 1 calc R U P C 2
Si1 Si 0.75935(5) 0.16950(4) 0.24543(3) 0.02987(17) Uani 1 1 d D . . . .
C2 C 0.76320(14) 0.35270(13) 0.42067(8) 0.0221(5) Uani 1 1 d . . . . .
H2 H 0.7660 0.3631 0.4552 0.027 Uiso 1 1 calc R U . . .
C3 C 0.72143(15) 0.41873(13) 0.39446(8) 0.0237(5) Uani 1 1 d . . . . .
H3 H 0.7578 0.4633 0.4009 0.028 Uiso 1 1 calc R U . . .
C4 C 0.58605(16) 0.36584(15) 0.41986(10) 0.0302(6) Uani 1 1 d . . . . .
H4A H 0.5521 0.3579 0.3889 0.036 Uiso 1 1 calc R U . . .
H4B H 0.5472 0.3783 0.4429 0.036 Uiso 1 1 calc R U . . .
C5 C 0.63222(15) 0.29422(14) 0.43523(9) 0.0265(5) Uani 1 1 d . . . . .
H5A H 0.5937 0.2518 0.4281 0.032 Uiso 1 1 calc R U . . .
H5B H 0.6493 0.2954 0.4697 0.032 Uiso 1 1 calc R U . . .
C6 C 0.71000(14) 0.28322(13) 0.41027(8) 0.0228(5) Uani 1 1 d . . . . .
C7 C 0.68394(15) 0.26825(14) 0.35650(9) 0.0264(5) Uani 1 1 d . . . . .
H7 H 0.6355 0.2332 0.3541 0.032 Uiso 1 1 calc R U . . .
C8 C 0.65305(16) 0.33704(15) 0.32928(9) 0.0286(5) Uani 1 1 d . . . . .
C9 C 0.70449(16) 0.40573(14) 0.34143(9) 0.0267(5) Uani 1 1 d . . . . .
H9A H 0.6744 0.4490 0.3263 0.032 Uiso 1 1 calc R U . . .
H9B H 0.7586 0.4012 0.3286 0.032 Uiso 1 1 calc R U . . .
C10 C 0.85339(15) 0.25248(14) 0.42871(8) 0.0254(5) Uani 1 1 d . . . . .
C11 C 0.92254(16) 0.20660(15) 0.43855(9) 0.0304(6) Uani 1 1 d . . . . .
H11 H 0.9777 0.2243 0.4369 0.036 Uiso 1 1 calc R U . . .
C12 C 0.90840(17) 0.13348(15) 0.45099(10) 0.0335(6) Uani 1 1 d . . . . .
H12 H 0.9548 0.1010 0.4578 0.040 Uiso 1 1 calc R U . . .
C13 C 0.82858(17) 0.10722(15) 0.45363(10) 0.0325(6) Uani 1 1 d . . . . .
H13 H 0.8206 0.0574 0.4626 0.039 Uiso 1 1 calc R U . . .
C14 C 0.75966(16) 0.15369(14) 0.44310(9) 0.0278(5) Uani 1 1 d . . . . .
H14 H 0.7045 0.1358 0.4447 0.033 Uiso 1 1 calc R U . . .
C15 C 0.77245(15) 0.22601(13) 0.43038(8) 0.0239(5) Uani 1 1 d . . . . .
C16 C 0.58754(19) 0.33647(17) 0.29651(11) 0.0382(7) Uani 1 1 d D . . . .
C17 C 0.61893(16) 0.49485(15) 0.43168(9) 0.0298(6) Uani 1 1 d . . . . .
C25 C 0.92885(15) 0.41491(14) 0.48178(9) 0.0271(5) Uani 1 1 d . . . . .
C26 C 0.97617(16) 0.37471(15) 0.51731(10) 0.0328(6) Uani 1 1 d . . . . .
H26 H 1.0097 0.3342 0.5098 0.039 Uiso 1 1 calc R U . . .
C27 C 0.97329(17) 0.39499(16) 0.56375(10) 0.0360(6) Uani 1 1 d . . . . .
H27 H 1.0063 0.3685 0.5881 0.043 Uiso 1 1 calc R U . . .
C28 C 0.92363(18) 0.45268(16) 0.57562(10) 0.0346(6) Uani 1 1 d . . . . .
C29 C 0.87824(18) 0.49293(15) 0.53946(10) 0.0334(6) Uani 1 1 d . . . . .
H29 H 0.8452 0.5337 0.5470 0.040 Uiso 1 1 calc R U . . .
C30 C 0.88054(16) 0.47428(14) 0.49254(9) 0.0297(6) Uani 1 1 d . . . . .
H30 H 0.8493 0.5020 0.4681 0.036 Uiso 1 1 calc R U . . .
C31 C 0.9164(2) 0.47162(19) 0.62623(10) 0.0459(8) Uani 1 1 d . . . . .
H31A H 0.9015 0.4272 0.6428 0.069 Uiso 1 1 calc R U . . .
H31B H 0.8728 0.5092 0.6273 0.069 Uiso 1 1 calc R U . . .
H31C H 0.9701 0.4908 0.6414 0.069 Uiso 1 1 calc R U . . .
C32 C 0.75129(16) 0.23123(16) 0.33137(9) 0.0313(6) Uani 1 1 d . . . . .
H32A H 0.7975 0.2663 0.3282 0.038 Uiso 1 1 calc R U . . .
H32B H 0.7747 0.1877 0.3494 0.038 Uiso 1 1 calc R U . . .
C43 C 0.83076(18) 0.23776(16) 0.22206(10) 0.0354(6) Uani 1 1 d . . . . .
C44 C 0.8249(2) 0.31285(17) 0.23185(10) 0.0420(7) Uani 1 1 d . . . . .
H44 H 0.7833 0.3295 0.2502 0.050 Uiso 1 1 calc R U . . .
C45 C 0.8786(2) 0.36365(18) 0.21537(12) 0.0496(8) Uani 1 1 d . . . . .
H45 H 0.8735 0.4146 0.2224 0.060 Uiso 1 1 calc R U . . .
C46 C 0.9392(2) 0.3407(2) 0.18887(13) 0.0563(9) Uani 1 1 d . . . . .
H46 H 0.9772 0.3755 0.1785 0.068 Uiso 1 1 calc R U . . .
C47 C 0.9447(3) 0.2675(2) 0.17741(16) 0.0662(11) Uani 1 1 d . . . . .
H47 H 0.9850 0.2517 0.1580 0.079 Uiso 1 1 calc R U . . .
C48 C 0.8920(2) 0.2171(2) 0.19400(15) 0.0582(10) Uani 1 1 d . . . . .
H48 H 0.8972 0.1664 0.1862 0.070 Uiso 1 1 calc R U . . .
N1 N 0.84838(12) 0.32792(11) 0.41178(7) 0.0242(4) Uani 1 1 d . . . . .
N2 N 0.64338(13) 0.42871(12) 0.41620(8) 0.0280(5) Uani 1 1 d . . . . .
O1 O 0.90299(11) 0.44970(10) 0.39348(6) 0.0309(4) Uani 1 1 d . . . . .
O2 O 1.00164(11) 0.34780(11) 0.41783(7) 0.0362(5) Uani 1 1 d . . . . .
O3 O 0.71172(12) 0.20922(11) 0.28598(6) 0.0354(4) Uani 1 1 d . . . . .
O4 O 0.67690(12) 0.54843(10) 0.42743(7) 0.0340(4) Uani 1 1 d . . . . .
O5 O 0.55408(12) 0.50580(11) 0.44775(7) 0.0394(5) Uani 1 1 d . . . . .
S1 S 0.92669(4) 0.38738(4) 0.42281(2) 0.02698(15) Uani 1 1 d . . . . .
H16A H 0.5538(15) 0.2908(9) 0.2898(10) 0.030(7) Uiso 1 1 d D . . . .
H16B H 0.5732(18) 0.3819(10) 0.2776(9) 0.038(8) Uiso 1 1 d D . . . .

loop_
_atom_site_aniso_label
_atom_site_aniso_U_11
_atom_site_aniso_U_22
_atom_site_aniso_U_33
_atom_site_aniso_U_23
_atom_site_aniso_U_13
_atom_site_aniso_U_12
C18 0.0488(17) 0.0238(14) 0.0438(16) -0.0014(12) 0.0107(13) 0.0078(12)
C19A 0.0331(15) 0.0298(19) 0.0440(15) -0.0048(12) 0.0063(11) 0.0075(13)
C20A 0.0337(19) 0.052(4) 0.0440(19) -0.007(2) 0.0058(15) 0.003(2)
C21A 0.050(3) 0.083(5) 0.043(2) -0.011(3) 0.0063(18) 0.003(3)
C22A 0.052(2) 0.059(5) 0.053(2) -0.017(2) -0.0074(16) 0.014(3)
C23A 0.0371(16) 0.0350(19) 0.067(2) -0.0116(16) -0.0110(14) 0.0083(14)
C24A 0.0326(19) 0.018(3) 0.0613(19) -0.0002(16) 0.0048(15) 0.0082(19)
C19B 0.0331(15) 0.0298(19) 0.0440(15) -0.0048(12) 0.0063(11) 0.0075(13)
C20B 0.0337(19) 0.052(4) 0.0440(19) -0.007(2) 0.0058(15) 0.003(2)
C21B 0.050(3) 0.083(5) 0.043(2) -0.011(3) 0.0063(18) 0.003(3)
C22B 0.052(2) 0.059(5) 0.053(2) -0.017(2) -0.0074(16) 0.014(3)
C23B 0.0371(16) 0.0350(19) 0.067(2) -0.0116(16) -0.0110(14) 0.0083(14)
C24B 0.0326(19) 0.018(3) 0.0613(19) -0.0002(16) 0.0048(15) 0.0082(19)
C37 0.0379(18) 0.0282(13) 0.0327(15) -0.0023(10) 0.0064(13) 0.0038(11)
C38 0.049(3) 0.041(3) 0.067(4) 0.016(3) 0.022(3) 0.009(2)
C39 0.064(3) 0.057(3) 0.089(4) 0.035(3) 0.028(3) 0.015(3)
C40 0.059(3) 0.050(3) 0.070(4) 0.025(3) 0.020(3) 0.015(3)
C41 0.045(3) 0.045(3) 0.054(3) 0.014(3) 0.008(2) 0.012(2)
C42 0.038(2) 0.037(3) 0.038(3) 0.007(2) 0.0072(19) 0.0045(18)
C37' 0.0379(18) 0.0282(13) 0.0327(15) -0.0023(10) 0.0064(13) 0.0038(11)
C38' 0.054(3) 0.032(2) 0.042(3) 0.0001(19) 0.004(2) -0.0006(19)
C39' 0.064(3) 0.039(2) 0.057(3) 0.014(2) 0.015(2) 0.009(2)
C40' 0.057(4) 0.050(3) 0.061(3) 0.022(2) 0.016(3) 0.013(2)
C41' 0.042(3) 0.052(3) 0.059(3) 0.020(2) 0.001(2) 0.009(2)
C42' 0.042(2) 0.041(3) 0.049(3) 0.009(2) 0.000(2) 0.0000(19)
C33A 0.0327(15) 0.046(2) 0.0369(15) -0.0121(14) -0.0049(12) 0.0046(14)
C34A 0.043(4) 0.071(5) 0.073(3) -0.005(3) -0.008(2) -0.014(3)
C35A 0.035(3) 0.048(4) 0.047(3) -0.012(3) -0.011(2) 0.003(3)
C36A 0.045(4) 0.053(4) 0.052(2) -0.028(2) -0.007(2) 0.004(3)
C33B 0.0327(15) 0.046(2) 0.0369(15) -0.0121(14) -0.0049(12) 0.0046(14)
C34B 0.043(4) 0.071(5) 0.073(3) -0.005(3) -0.008(2) -0.014(3)
C35B 0.035(3) 0.048(4) 0.047(3) -0.012(3) -0.011(2) 0.003(3)
C36B 0.045(4) 0.053(4) 0.052(2) -0.028(2) -0.007(2) 0.004(3)
Si1 0.0303(4) 0.0287(4) 0.0298(4) -0.0044(3) 0.0008(3) 0.0034(3)
C2 0.0195(11) 0.0213(12) 0.0256(11) -0.0005(9) 0.0032(9) 0.0001(9)
C3 0.0214(11) 0.0201(12) 0.0299(12) -0.0003(9) 0.0050(9) 0.0017(9)
C4 0.0222(12) 0.0278(14) 0.0415(14) 0.0035(11) 0.0079(10) 0.0017(10)
C5 0.0193(11) 0.0256(13) 0.0348(13) 0.0030(10) 0.0045(10) -0.0005(10)
C6 0.0204(11) 0.0192(12) 0.0284(12) 0.0008(9) 0.0016(9) -0.0001(9)
C7 0.0242(12) 0.0247(13) 0.0290(12) -0.0016(10) -0.0017(10) 0.0012(10)
C8 0.0279(12) 0.0267(13) 0.0308(13) -0.0019(10) 0.0025(10) 0.0058(10)
C9 0.0268(12) 0.0245(13) 0.0288(12) 0.0034(10) 0.0033(10) 0.0044(10)
C10 0.0241(12) 0.0244(13) 0.0273(12) 0.0001(10) 0.0021(9) 0.0018(10)
C11 0.0235(12) 0.0307(14) 0.0370(14) 0.0003(11) 0.0039(10) 0.0035(11)
C12 0.0323(14) 0.0281(14) 0.0394(14) 0.0011(11) 0.0014(11) 0.0110(11)
C13 0.0378(14) 0.0207(13) 0.0381(14) 0.0030(11) 0.0010(11) 0.0018(11)
C14 0.0252(12) 0.0248(13) 0.0328(13) 0.0001(10) 0.0011(10) -0.0002(10)
C15 0.0244(12) 0.0207(12) 0.0256(11) 0.0010(9) -0.0006(9) 0.0024(10)
C16 0.0369(15) 0.0336(16) 0.0407(15) -0.0022(13) -0.0080(12) 0.0052(13)
C17 0.0312(13) 0.0272(13) 0.0314(13) 0.0064(11) 0.0056(10) 0.0073(11)
C25 0.0256(12) 0.0236(13) 0.0310(13) 0.0003(10) -0.0006(10) -0.0086(10)
C26 0.0241(12) 0.0288(14) 0.0440(15) 0.0037(12) -0.0012(11) -0.0047(11)
C27 0.0312(14) 0.0367(16) 0.0373(14) 0.0108(12) -0.0067(11) -0.0109(12)
C28 0.0342(14) 0.0340(15) 0.0347(14) -0.0007(12) 0.0017(11) -0.0152(12)
C29 0.0379(15) 0.0229(13) 0.0391(14) -0.0036(11) 0.0036(12) -0.0066(11)
C30 0.0303(13) 0.0231(13) 0.0345(13) 0.0014(10) -0.0005(11) -0.0066(10)
C31 0.0529(19) 0.0502(19) 0.0337(15) -0.0018(14) 0.0020(13) -0.0182(16)
C32 0.0281(13) 0.0335(15) 0.0316(13) -0.0014(11) 0.0011(10) 0.0039(11)
C43 0.0373(15) 0.0333(15) 0.0354(14) 0.0019(12) 0.0034(11) 0.0053(12)
C44 0.0580(19) 0.0339(16) 0.0353(15) 0.0046(12) 0.0107(13) 0.0084(14)
C45 0.073(2) 0.0311(16) 0.0464(18) 0.0046(14) 0.0131(16) 0.0013(16)
C46 0.062(2) 0.050(2) 0.061(2) 0.0103(17) 0.0199(18) -0.0090(18)
C47 0.061(2) 0.059(2) 0.087(3) -0.002(2) 0.039(2) 0.002(2)
C48 0.052(2) 0.0400(19) 0.087(3) -0.0099(18) 0.0261(19) 0.0029(16)
N1 0.0194(9) 0.0222(10) 0.0307(10) 0.0011(8) 0.0021(8) 0.0010(8)
N2 0.0259(11) 0.0241(11) 0.0349(11) 0.0025(9) 0.0077(9) 0.0037(9)
O1 0.0285(9) 0.0314(10) 0.0331(9) 0.0040(8) 0.0047(7) -0.0057(8)
O2 0.0212(9) 0.0394(11) 0.0485(11) -0.0008(9) 0.0060(8) -0.0025(8)
O3 0.0349(10) 0.0398(11) 0.0305(9) -0.0070(8) 0.0003(8) 0.0043(9)
O4 0.0405(11) 0.0217(9) 0.0421(11) -0.0031(8) 0.0144(9) 0.0057(8)
O5 0.0343(11) 0.0371(11) 0.0493(12) 0.0043(9) 0.0152(9) 0.0134(9)
S1 0.0205(3) 0.0274(3) 0.0331(3) 0.0012(3) 0.0036(2) -0.0028(2)

loop_
_atom_type_symbol
_atom_type_description
_atom_type_scat_dispersion_real
_atom_type_scat_dispersion_imag
_atom_type_scat_source
C C 0.0033 0.0016 'International Tables Vol C Tables 4.2.6.8 and 6.1.1.4'
H H 0.0000 0.0000 'International Tables Vol C Tables 4.2.6.8 and 6.1.1.4'
N N 0.0061 0.0033 'International Tables Vol C Tables 4.2.6.8 and 6.1.1.4'
O O 0.0106 0.0060 'International Tables Vol C Tables 4.2.6.8 and 6.1.1.4'
S S 0.1246 0.1234 'International Tables Vol C Tables 4.2.6.8 and 6.1.1.4'
Si Si 0.0817 0.0704 'International Tables Vol C Tables 4.2.6.8 and 6.1.1.4'

loop_
_geom_angle_atom_site_label_1
_geom_angle_atom_site_label_2
_geom_angle_atom_site_label_3
_geom_angle
O4 C18 C19A 114.5(6)
O4 C18 C19B 111.0(4)
C20A C19A C18 114.9(7)
C20A C19A C24A 118.4(5)
C24A C19A C18 126.6(8)
C21A C20A C19A 119.8(6)
C20A C21A C22A 120.9(6)
C23A C22A C21A 119.3(6)
C22A C23A C24A 120.7(6)
C23A C24A C19A 120.9(6)
C20B C19B C18 123.8(4)
C20B C19B C24B 118.7(3)
C24B C19B C18 117.5(4)
C21B C20B C19B 119.8(4)
C20B C21B C22B 120.7(4)
C23B C22B C21B 119.5(4)
C22B C23B C24B 120.6(4)
C23B C24B C19B 120.7(4)
C38 C37 C42 119.8(5)
C38 C37 Si1 115.5(19)
C42 C37 Si1 125(2)
C37 C38 C39 120.4(10)
C40 C39 C38 121.0(11)
C39 C40 C41 117.6(16)
C42 C41 C40 120.7(10)
C37 C42 C41 120.5(10)
C38' C37' C42' 114.2(5)
C38' C37' Si1 127.6(14)
C42' C37' Si1 118.1(12)
C39' C38' C37' 123.3(8)
C38' C39' C40' 118.3(9)
C41' C40' C39' 121.7(15)
C40' C41' C42' 119.6(10)
C41' C42' C37' 122.8(8)
C34A C33A C35A 109.0(4)
C34A C33A C36A 109.7(4)
C34A C33A Si1 110.2(4)
C35A C33A Si1 106.8(4)
C36A C33A C35A 109.3(4)
C36A C33A Si1 111.8(6)
C34B C33B C35B 108.1(6)
C34B C33B C36B 109.4(6)
C34B C33B Si1 112.6(8)
C35B C33B Si1 109.8(8)
C36B C33B C35B 108.7(6)
C36B C33B Si1 108.1(11)
C37 Si1 C33A 118.0(6)
C37' Si1 C33B 111.8(7)
C43 Si1 C37 107.3(12)
C43 Si1 C37' 109.4(11)
C43 Si1 C33A 110.7(2)
C43 Si1 C33B 112.7(4)
O3 Si1 C37 109.8(7)
O3 Si1 C37' 107.9(7)
O3 Si1 C33A 101.6(2)
O3 Si1 C33B 105.7(4)
O3 Si1 C43 109.20(12)
C3 C2 C6 110.47(19)
N1 C2 C3 120.6(2)
N1 C2 C6 102.85(18)
C2 C3 C9 112.4(2)
N2 C3 C2 103.46(19)
N2 C3 C9 112.6(2)
N2 C4 C5 112.9(2)
C4 C5 C6 111.8(2)
C2 C6 C5 105.83(19)
C2 C6 C7 114.0(2)
C5 C6 C7 110.48(19)
C15 C6 C2 99.34(18)
C15 C6 C5 117.1(2)
C15 C6 C7 109.74(19)
C8 C7 C6 113.0(2)
C8 C7 C32 108.8(2)
C32 C7 C6 115.0(2)
C9 C8 C7 115.1(2)
C16 C8 C7 122.5(3)
C16 C8 C9 122.3(3)
C8 C9 C3 112.3(2)
C11 C10 C15 121.0(2)
C11 C10 N1 129.9(2)
C15 C10 N1 108.9(2)
C10 C11 C12 117.8(2)
C13 C12 C11 121.6(2)
C12 C13 C14 120.0(2)
C15 C14 C13 119.2(2)
C10 C15 C6 109.3(2)
C14 C15 C6 129.7(2)
C14 C15 C10 120.4(2)
N2 C17 O4 111.7(2)
O5 C17 N2 124.8(3)
O5 C17 O4 123.5(2)
C26 C25 S1 119.6(2)
C30 C25 C26 120.8(2)
C30 C25 S1 119.5(2)
C27 C26 C25 118.6(3)
C28 C27 C26 121.8(3)
C27 C28 C29 118.4(3)
C27 C28 C31 121.7(3)
C29 C28 C31 119.8(3)
C30 C29 C28 120.9(3)
C25 C30 C29 119.3(3)
O3 C32 C7 106.9(2)
C44 C43 Si1 120.8(2)
C44 C43 C48 116.6(3)
C48 C43 Si1 122.6(2)
C45 C44 C43 121.2(3)
C46 C45 C44 120.3(3)
C47 C46 C45 119.8(3)
C46 C47 C48 119.9(3)
C47 C48 C43 122.2(3)
C2 N1 S1 117.65(16)
C10 N1 C2 103.81(18)
C10 N1 S1 122.75(16)
C4 N2 C3 120.4(2)
C17 N2 C3 122.9(2)
C17 N2 C4 116.6(2)
C32 O3 Si1 124.98(17)
C17 O4 C18 115.5(2)
N1 S1 C25 106.74(11)
O1 S1 C25 108.17(12)
O1 S1 N1 105.21(11)
O2 S1 C25 109.06(12)
O2 S1 N1 106.66(11)
O2 S1 O1 120.22(12)

loop_
_geom_bond_atom_site_label_1
_geom_bond_atom_site_label_2
_geom_bond_distance
C18 C19A 1.509(5)
C18 C19B 1.507(4)
C18 O4 1.451(3)
C19A C20A 1.390(6)
C19A C24A 1.393(6)
C20A C21A 1.385(6)
C21A C22A 1.388(7)
C22A C23A 1.358(7)
C23A C24A 1.381(6)
C19B C20B 1.389(5)
C19B C24B 1.393(5)
C20B C21B 1.385(5)
C21B C22B 1.388(6)
C22B C23B 1.358(6)
C23B C24B 1.381(5)
C37 C38 1.37(3)
C37 C42 1.38(3)
C37 Si1 1.877(4)
C38 C39 1.397(10)
C39 C40 1.38(2)
C40 C41 1.41(2)
C41 C42 1.382(9)
C37' C38' 1.39(2)
C37' C42' 1.42(2)
C37' Si1 1.877(4)
C38' C39' 1.386(9)
C39' C40' 1.398(16)
C40' C41' 1.309(17)
C41' C42' 1.396(8)
C33A C34A 1.521(6)
C33A C35A 1.545(5)
C33A C36A 1.538(5)
C33A Si1 1.886(3)
C33B C34B 1.524(7)
C33B C35B 1.547(6)
C33B C36B 1.541(6)
C33B Si1 1.889(4)
Si1 C43 1.868(3)
Si1 O3 1.637(2)
C2 C3 1.520(3)
C2 C6 1.528(3)
C2 N1 1.494(3)
C3 C9 1.525(3)
C3 N2 1.482(3)
C4 C5 1.530(4)
C4 N2 1.477(3)
C5 C6 1.531(3)
C6 C7 1.565(3)
C6 C15 1.504(3)
C7 C8 1.518(4)
C7 C32 1.530(4)
C8 C9 1.509(4)
C8 C16 1.317(4)
C10 C11 1.387(3)
C10 C15 1.394(3)
C10 N1 1.447(3)
C11 C12 1.396(4)
C12 C13 1.380(4)
C13 C14 1.393(4)
C14 C15 1.381(3)
C17 N2 1.352(3)
C17 O4 1.361(3)
C17 O5 1.209(3)
C25 C26 1.394(4)
C25 C30 1.383(4)
C25 S1 1.756(3)
C26 C27 1.385(4)
C27 C28 1.383(4)
C28 C29 1.393(4)
C28 C31 1.508(4)
C29 C30 1.390(4)
C32 O3 1.428(3)
C43 C44 1.393(4)
C43 C48 1.399(4)
C44 C45 1.385(5)
C45 C46 1.374(5)
C46 C47 1.370(5)
C47 C48 1.372(5)
N1 S1 1.656(2)
O1 S1 1.4279(19)
O2 S1 1.4249(19)

loop_
_geom_torsion_atom_site_label_1
_geom_torsion_atom_site_label_2
_geom_torsion_atom_site_label_3
_geom_torsion_atom_site_label_4
_geom_torsion
C18 C19A C20A C21A -177.3(11)
C18 C19A C24A C23A 176.9(12)
C18 C19B C20B C21B -179.6(5)
C18 C19B C24B C23B -179.6(6)
C19A C18 C19B C20B 153(8)
C19A C18 C19B C24B -29(7)
C19A C18 O4 C17 92.8(6)
C19A C20A C21A C22A 0.0(3)
C20A C19A C24A C23A 0.00(15)
C20A C21A C22A C23A 0.0(4)
C21A C22A C23A C24A 0.0(4)
C22A C23A C24A C19A 0.0(3)
C24A C19A C20A C21A 0.01(14)
C19B C18 C19A C20A -52(7)
C19B C18 C19A C24A 131(7)
C19B C18 O4 C17 87.2(4)
C19B C20B C21B C22B -1.7(10)
C20B C19B C24B C23B -1.3(8)
C20B C21B C22B C23B 0.2(10)
C21B C22B C23B C24B 0.8(9)
C22B C23B C24B C19B -0.2(8)
C24B C19B C20B C21B 2.3(9)
C37 C38 C39 C40 -0.2(3)
C37 Si1 C43 C44 -132.2(4)
C37 Si1 C43 C48 48.1(4)
C37 Si1 O3 C32 47.8(10)
C38 C37 C42 C41 -0.07(15)
C38 C37 Si1 C37' 13(19)
C38 C37 Si1 C33A -65.9(7)
C38 C37 Si1 C33B -67.4(6)
C38 C37 Si1 C43 168.4(3)
C38 C37 Si1 O3 49.8(6)
C38 C39 C40 C41 0.3(4)
C39 C40 C41 C42 -0.4(4)
C40 C41 C42 C37 0.2(3)
C42 C37 C38 C39 0.06(15)
C42 C37 Si1 C37' -163(19)
C42 C37 Si1 C33A 118.2(7)
C42 C37 Si1 C33B 116.6(7)
C42 C37 Si1 C43 -7.6(5)
C42 C37 Si1 O3 -126.2(6)
C37' C38' C39' C40' -0.1(18)
C37' Si1 C43 C44 -131.2(4)
C37' Si1 C43 C48 49.2(5)
C37' Si1 O3 C32 49.3(9)
C38' C37' C42' C41' -1(3)
C38' C37' Si1 C37 -116(18)
C38' C37' Si1 C33A -14(3)
C38' C37' Si1 C33B -16(3)
C38' C37' Si1 C43 -141(2)
C38' C37' Si1 O3 100.1(19)
C38' C39' C40' C41' 2.9(17)
C39' C40' C41' C42' -4.4(18)
C40' C41' C42' C37' 3.5(19)
C42' C37' C38' C39' -1(3)
C42' C37' Si1 C37 66(20)
C42' C37' Si1 C33A 168.1(13)
C42' C37' Si1 C33B 166.3(14)
C42' C37' Si1 C43 40.8(18)
C42' C37' Si1 O3 -78(2)
C33A Si1 C43 C44 97.8(3)
C33A Si1 C43 C48 -81.9(4)
C33A Si1 O3 C32 173.4(3)
C34A C33A Si1 C37 66.3(13)
C34A C33A Si1 C37' 63.7(12)
C34A C33A Si1 C33B 80(5)
C34A C33A Si1 C43 -169.6(5)
C34A C33A Si1 O3 -53.7(5)
C35A C33A Si1 C37 -175.4(12)
C35A C33A Si1 C37' -178.0(11)
C35A C33A Si1 C33B -162(5)
C35A C33A Si1 C43 -51.3(5)
C35A C33A Si1 O3 64.6(5)
C36A C33A Si1 C37 -56.0(13)
C36A C33A Si1 C37' -58.6(12)
C36A C33A Si1 C33B -42(5)
C36A C33A Si1 C43 68.1(5)
C36A C33A Si1 O3 -176.0(4)
C33B Si1 C43 C44 103.9(5)
C33B Si1 C43 C48 -75.8(5)
C33B Si1 O3 C32 169.0(4)
C34B C33B Si1 C37 46.6(14)
C34B C33B Si1 C37' 44.1(14)
C34B C33B Si1 C33A -120(5)
C34B C33B Si1 C43 167.8(7)
C34B C33B Si1 O3 -73.0(8)
C35B C33B Si1 C37 167.2(13)
C35B C33B Si1 C37' 164.7(12)
C35B C33B Si1 C33A 0(5)
C35B C33B Si1 C43 -71.6(8)
C35B C33B Si1 O3 47.5(8)
C36B C33B Si1 C37 -74.4(14)
C36B C33B Si1 C37' -76.9(13)
C36B C33B Si1 C33A 119(5)
C36B C33B Si1 C43 46.8(8)
C36B C33B Si1 O3 166.0(7)
Si1 C37 C38 C39 -176.1(6)
Si1 C37 C42 C41 175.8(7)
Si1 C37' C38' C39' -178.9(12)
Si1 C37' C42' C41' 177.4(10)
Si1 C43 C44 C45 178.8(3)
Si1 C43 C48 C47 -179.3(3)
C2 C3 C9 C8 55.6(3)
C2 C3 N2 C4 -51.8(3)
C2 C3 N2 C17 131.0(2)
C2 C6 C7 C8 -44.9(3)
C2 C6 C7 C32 80.8(3)
C2 C6 C15 C10 -26.7(2)
C2 C6 C15 C14 162.2(3)
C2 N1 S1 C25 55.7(2)
C2 N1 S1 O1 -59.04(19)
C2 N1 S1 O2 172.22(17)
C3 C2 C6 C5 -70.4(2)
C3 C2 C6 C7 51.2(3)
C3 C2 C6 C15 167.82(19)
C3 C2 N1 C10 -160.2(2)
C3 C2 N1 S1 60.5(3)
C4 C5 C6 C2 55.7(3)
C4 C5 C6 C7 -68.1(3)
C4 C5 C6 C15 165.3(2)
C5 C4 N2 C3 42.6(3)
C5 C4 N2 C17 -140.1(2)
C5 C6 C7 C8 74.1(3)
C5 C6 C7 C32 -160.2(2)
C5 C6 C15 C10 -140.0(2)
C5 C6 C15 C14 49.0(4)
C6 C2 C3 C9 -56.5(3)
C6 C2 C3 N2 65.2(2)
C6 C2 N1 C10 -36.8(2)
C6 C2 N1 S1 -176.06(15)
C6 C7 C8 C9 43.5(3)
C6 C7 C8 C16 -138.3(3)
C6 C7 C32 O3 169.0(2)
C7 C6 C15 C10 93.0(2)
C7 C6 C15 C14 -78.0(3)
C7 C8 C9 C3 -49.0(3)
C7 C32 O3 Si1 177.93(18)
C8 C7 C32 O3 -63.1(3)
C9 C3 N2 C4 69.7(3)
C9 C3 N2 C17 -107.4(3)
C10 C11 C12 C13 -0.2(4)
C10 N1 S1 C25 -75.4(2)
C10 N1 S1 O1 169.85(18)
C10 N1 S1 O2 41.1(2)
C11 C10 C15 C6 -170.3(2)
C11 C10 C15 C14 1.7(4)
C11 C10 N1 C2 -165.2(3)
C11 C10 N1 S1 -28.6(4)
C11 C12 C13 C14 1.0(4)
C12 C13 C14 C15 -0.4(4)
C13 C14 C15 C6 169.3(2)
C13 C14 C15 C10 -0.9(4)
C15 C6 C7 C8 -155.3(2)
C15 C6 C7 C32 -29.5(3)
C15 C10 C11 C12 -1.1(4)
C15 C10 N1 C2 20.5(2)
C15 C10 N1 S1 157.04(18)
C16 C8 C9 C3 132.8(3)
C25 C26 C27 C28 1.4(4)
C26 C25 C30 C29 -1.2(4)
C26 C25 S1 N1 89.2(2)
C26 C25 S1 O1 -158.1(2)
C26 C25 S1 O2 -25.7(2)
C26 C27 C28 C29 -2.7(4)
C26 C27 C28 C31 176.1(3)
C27 C28 C29 C30 2.0(4)
C28 C29 C30 C25 -0.1(4)
C30 C25 C26 C27 0.6(4)
C30 C25 S1 N1 -88.0(2)
C30 C25 S1 O1 24.8(2)
C30 C25 S1 O2 157.2(2)
C31 C28 C29 C30 -176.8(3)
C32 C7 C8 C9 -85.4(3)
C32 C7 C8 C16 92.7(3)
C43 Si1 O3 C32 -69.6(2)
C43 C44 C45 C46 -0.1(5)
C44 C43 C48 C47 1.0(6)
C44 C45 C46 C47 2.2(6)
C45 C46 C47 C48 -2.6(7)
C46 C47 C48 C43 1.0(7)
C48 C43 C44 C45 -1.5(5)
N1 C2 C3 C9 63.2(3)
N1 C2 C3 N2 -175.1(2)
N1 C2 C6 C5 159.71(18)
N1 C2 C6 C7 -78.7(2)
N1 C2 C6 C15 37.9(2)
N1 C10 C11 C12 -174.9(2)
N1 C10 C15 C6 4.6(3)
N1 C10 C15 C14 176.6(2)
N2 C3 C9 C8 -60.8(3)
N2 C4 C5 C6 -42.3(3)
N2 C17 O4 C18 -179.9(2)
O3 Si1 C43 C44 -13.3(3)
O3 Si1 C43 C48 167.1(3)
O4 C18 C19A C20A -109.6(8)
O4 C18 C19A C24A 73.4(9)
O4 C18 C19B C20B -82.2(7)
O4 C18 C19B C24B 96.0(5)
O4 C17 N2 C3 -3.8(3)
O4 C17 N2 C4 178.9(2)
O5 C17 N2 C3 176.7(2)
O5 C17 N2 C4 -0.5(4)
O5 C17 O4 C18 -0.4(4)
S1 C25 C26 C27 -176.5(2)
S1 C25 C30 C29 175.9(2)
